data_1008431
loop_
_publ_author_name
'Eisenmann, B'
'Klein, J'
'Somer, M'

_publ_section_title
;
C O~3~^2-^ - isostere Anionen in Cs~5~ Si P~3~, Cs~5~ Si As~3~, Cs~5~
Ge P~3~ und Cs~5~ Ge As~3~
;
_journal_coden_ASTM ANCEAD
_journal_name_full 'Angewandte Chemie (German Edition)'
_journal_page_first 92
_journal_page_last 93
_journal_paper_doi 10.1002/ange.19901020127
_journal_volume 102
_journal_year 1990
_chemical_formula_structural 'Cs5 (Ge P3)'
_chemical_formula_sum 'Cs5 Ge P3'
_chemical_name_systematic 'Caesium triphosphidogermanate'
_space_group_IT_number 62
_symmetry_cell_setting orthorhombic
_symmetry_Int_Tables_number 62
_symmetry_space_group_name_Hall '-P 2ac 2n'
_symmetry_space_group_name_H-M 'P n m a'
_cell_angle_alpha 90
_cell_angle_beta 90
_cell_angle_gamma 90
_cell_formula_units_Z 4
_cell_length_a 14.311(4)
_cell_length_b 5.994(2)
_cell_length_c 15.618(4)
_cell_volume 1339.7
_refine_ls_R_factor_all 0.0829
_cod_database_code 1008431

loop_
_symmetry_equiv_pos_as_xyz
x,y,z
1/2+x,1/2-y,1/2-z
-x,1/2+y,-z
1/2-x,-y,1/2+z
-x,-y,-z
1/2-x,1/2+y,1/2+z
x,1/2-y,z
1/2+x,y,1/2-z

loop_
_atom_site_aniso_label
_atom_site_aniso_U_11
_atom_site_aniso_U_12
_atom_site_aniso_U_13
_atom_site_aniso_U_22
_atom_site_aniso_U_23
_atom_site_aniso_U_33
Cs1 0.0291(7) 0. -0.0015(6) 0.0313(7) 0. 0.0346(7)
Cs2 0.0423(8) 0. 0.0010(6) 0.0313(7) 0. 0.0225(6)
Cs3 0.0320(7) 0. -0.0043(7) 0.0329(8) 0. 0.0456(9)
Cs4 0.0373(8) 0. -0.0021(6) 0.0269(7) 0. 0.0257(7)
Cs5 0.0369(9) 0. -0.0126(9) 0.0531(11) 0. 0.0673(13)
Ge1 0.0172(9) 0. -0.0011(8) 0.022(1) 0. 0.0199(10)
P1 0.0199(24) 0. -0.0027(20) 0.0349(30) 0. 0.0211(25)
P2 0.0233(25) 0. 0.0069(21) 0.0344(31) 0. 0.0241(25)
P3 0.0208(25) 0. -0.0111(21) 0.0400(33) 0. 0.0243(26)

loop_
_atom_site_label
_atom_site_type_symbol
_atom_site_symmetry_multiplicity
_atom_site_Wyckoff_symbol
_atom_site_fract_x
_atom_site_fract_y
_atom_site_fract_z
_atom_site_occupancy
_atom_site_attached_hydrogens
_atom_site_calc_flag
Cs1 Cs1+ 4 c 0.5619(1) 0.25 0.4506(1) 1. 0 d
Cs2 Cs1+ 4 c 0.6173(1) 0.25 0.6878(1) 1. 0 d
Cs3 Cs1+ 4 c 0.8543(1) 0.25 0.5513(1) 1. 0 d
Cs4 Cs1+ 4 c 0.2755(1) 0.25 0.2055(1) 1. 0 d
Cs5 Cs1+ 4 c 0.0472(1) 0.25 0.3476(1) 1. 0 d
Ge1 Ge4+ 4 c 0.2613(1) 0.25 0.5651(1) 1. 0 d
P1 P3- 4 c 0.1044(4) 0.25 0.5868(4) 1. 0 d
P2 P3- 4 c 0.3080(4) 0.25 0.4264(4) 1. 0 d
P3 P3- 4 c 0.3660(4) 0.25 0.6753(4) 1. 0 d

loop_
_atom_type_symbol
_atom_type_oxidation_number
Cs1+ 1.000
Ge4+ 4.000
P3- -3.000
